data_7034845
loop_
_publ_author_name
'Chen, Jun'
'Zhang, Qing'
'Liu, Zhi-Fa'
'Wang, Shuai-Hua'
'Xiao, Yu'
'Li, Rong'
'Xu, Jian-Gang'
'Zhao, Ya-Ping'
'Zheng, Fa-Kun'
'Guo, Guo-Cong'

_publ_section_title
;
 Color tunable and near white-light emission of two solvent-induced 2D
 lead(ii) coordination networks based on a rigid ligand
 1-tetrazole-4-imidazole-benzene.
;
_journal_issue 21
_journal_name_full 'Dalton transactions (Cambridge, England : 2003)'
_journal_page_first 10089
_journal_page_last 10096
_journal_paper_doi 10.1039/c5dt00929d
_journal_volume 44
_journal_year 2015
_chemical_formula_moiety 'C10 H7 N7 O3 Pb'
_chemical_formula_sum 'C10 H7 N7 O3 Pb'
_chemical_formula_weight 480.42
_chemical_melting_point ?
_chemical_name_systematic
; 
 ? 
;
_space_group_IT_number 61
_symmetry_cell_setting orthorhombic
_symmetry_space_group_name_Hall '-P 2ac 2ab'
_symmetry_space_group_name_H-M 'P b c a'
_atom_sites_solution_hydrogens geom
_atom_sites_solution_primary direct
_atom_sites_solution_secondary difmap
_audit_creation_method SHELXL-97
_audit_update_record
;
2015-02-13 deposited with the CCDC.
2015-04-24 downloaded from the CCDC.
;
_cell_angle_alpha 90.00
_cell_angle_beta 90.00
_cell_angle_gamma 90.00
_cell_formula_units_Z 8
_cell_length_a 12.941(4)
_cell_length_b 6.9454(18)
_cell_length_c 26.594(7)
_cell_measurement_reflns_used 7160
_cell_measurement_temperature 293(2)
_cell_measurement_theta_max 27.4816
_cell_measurement_theta_min 2.1961
_cell_volume 2390.3(12)
_computing_cell_refinement 'CrystalClear (Rigaku Inc., 2008)'
_computing_data_collection 'CrystalClear (Rigaku Inc., 2008)'
_computing_data_reduction 'CrystalClear (Rigaku Inc., 2008)'
_computing_publication_material 'SHELXL-97 (Sheldrick, 1997)'
_computing_structure_refinement 'SHELXL-97 (Sheldrick, 1997)'
_computing_structure_solution 'SHELXS-97 (Sheldrick, 1990)'
_diffrn_ambient_temperature 293(2)
_diffrn_detector_area_resol_mean 28.5714
_diffrn_measured_fraction_theta_full 0.997
_diffrn_measured_fraction_theta_max 0.997
_diffrn_measurement_device_type 'Saturn70 (4x4 bin mode)'
_diffrn_measurement_method CCD_Profile_fitting
_diffrn_radiation_monochromator graphite
_diffrn_radiation_source 'fine-focus sealed tube'
_diffrn_radiation_type MoK\a
_diffrn_radiation_wavelength 0.71073
_diffrn_reflns_av_R_equivalents 0.0614
_diffrn_reflns_av_sigmaI/netI 0.0406
_diffrn_reflns_limit_h_max 16
_diffrn_reflns_limit_h_min -16
_diffrn_reflns_limit_k_max 8
_diffrn_reflns_limit_k_min -8
_diffrn_reflns_limit_l_max 34
_diffrn_reflns_limit_l_min -34
_diffrn_reflns_number 18867
_diffrn_reflns_theta_full 27.50
_diffrn_reflns_theta_max 27.50
_diffrn_reflns_theta_min 2.20
_exptl_absorpt_coefficient_mu 14.142
_exptl_absorpt_correction_T_max 1.0000
_exptl_absorpt_correction_T_min 0.6452
_exptl_absorpt_correction_type multi-scan
_exptl_crystal_colour yellow
_exptl_crystal_density_diffrn 2.670
_exptl_crystal_density_meas ?
_exptl_crystal_density_method 'not measured'
_exptl_crystal_description Prism
_exptl_crystal_F_000 1776
_exptl_crystal_size_max 0.25
_exptl_crystal_size_mid 0.14
_exptl_crystal_size_min 0.12
_refine_diff_density_max 2.039
_refine_diff_density_min -2.041
_refine_diff_density_rms 0.380
_refine_ls_extinction_method none
_refine_ls_goodness_of_fit_ref 0.998
_refine_ls_hydrogen_treatment mixed
_refine_ls_matrix_type full
_refine_ls_number_parameters 190
_refine_ls_number_reflns 2724
_refine_ls_number_restraints 6
_refine_ls_restrained_S_all 0.998
_refine_ls_R_factor_all 0.0382
_refine_ls_R_factor_gt 0.0272
_refine_ls_shift/su_max 0.002
_refine_ls_shift/su_mean 0.000
_refine_ls_structure_factor_coef Fsqd
_refine_ls_weighting_details 'calc w=1/[\s^2^(Fo^2^)+(0.0730P)^2^+0.0000P] where P=(Fo^2^+2Fc^2^)/3'
_refine_ls_weighting_scheme calc
_refine_ls_wR_factor_gt 0.0788
_refine_ls_wR_factor_ref 0.1134
_reflns_number_gt 2203
_reflns_number_total 2724
_reflns_threshold_expression >2sigma(I)
_cod_data_source_file c5dt00929d2.cif
_cod_data_source_block 1
_cod_depositor_comments
;
The following automatic conversions were performed:

'_chemical_melting_point' value 'not measured' was changed to '?' -
the value is undefined or not given.

'_exptl_absorpt_correction_type' value 'Multi-scan' changed to
'multi-scan' according to
/usr/data/users/saulius/crontab/automatic-downloads/rss-feeds/RSC/lib/dictionaries/cif_core.dic
dictionary named 'cif_core.dic' version 2.4.2 from 2011-04-26.

'_exptl_crystal_density_meas' value 'not measured' was changed to '?'
- the value is perceived as not measured.

Automatic conversion script
Id: cif_fix_values 3271 2015-04-21 07:52:19Z andrius 

 Adding full bibliography for 7034845--7034846.cif.
;
_cod_original_cell_volume 2390.3(11)
_cod_original_sg_symbol_H-M Pbca
_cod_database_code 7034845

loop_
_symmetry_equiv_pos_as_xyz
'x, y, z'
'-x+1/2, -y, z+1/2'
'-x, y+1/2, -z+1/2'
'x+1/2, -y+1/2, -z'
'-x, -y, -z'
'x-1/2, y, -z-1/2'
'x, -y-1/2, z-1/2'
'-x-1/2, y-1/2, z'

loop_
_atom_site_label
_atom_site_type_symbol
_atom_site_fract_x
_atom_site_fract_y
_atom_site_fract_z
_atom_site_U_iso_or_equiv
_atom_site_adp_type
_atom_site_occupancy
_atom_site_symmetry_multiplicity
_atom_site_calc_flag
_atom_site_refinement_flags
Pb1 Pb 0.136501(19) 0.23525(4) 0.685583(9) 0.01336(13) Uani 1 1 d .
N7 N 0.1272(5) -0.2016(10) 0.7347(2) 0.0223(14) Uani 1 1 d .
N5 N 0.8544(4) 0.1017(9) 0.5941(2) 0.0132(12) Uani 1 1 d .
N4 N 0.3592(4) 0.2052(10) 0.5595(2) 0.0167(13) Uani 1 1 d .
N2 N 0.2594(4) 0.1252(8) 0.62103(18) 0.0148(12) Uani 1 1 d U
C2 C 0.5289(5) 0.1063(8) 0.5945(2) 0.0125(13) Uani 1 1 d .
C4 C 0.6904(5) 0.1182(10) 0.5493(2) 0.0167(14) Uani 1 1 d .
H4A H 0.7260 0.1310 0.5191 0.020 Uiso 1 1 calc R
C6 C 0.6906(5) 0.0816(10) 0.6386(2) 0.0157(14) Uani 1 1 d .
H6A H 0.7267 0.0654 0.6685 0.019 Uiso 1 1 calc R
C5 C 0.7437(5) 0.0997(9) 0.5936(2) 0.0107(12) Uani 1 1 d .
N3 N 0.2617(5) 0.2110(8) 0.5768(2) 0.0154(12) Uani 1 1 d .
C7 C 0.5835(5) 0.0877(11) 0.6390(2) 0.0193(15) Uani 1 1 d .
H7A H 0.5482 0.0793 0.6693 0.023 Uiso 1 1 calc R
C3 C 0.5836(5) 0.1178(10) 0.5496(2) 0.0163(14) Uani 1 1 d .
H3A H 0.5479 0.1254 0.5193 0.020 Uiso 1 1 calc R
O3 O 0.1772(4) -0.1145(8) 0.7015(2) 0.0320(13) Uani 1 1 d .
C1 C 0.4154(5) 0.1202(10) 0.5950(2) 0.0145(14) Uani 1 1 d .
C11 C 0.9154(5) 0.1070(11) 0.6353(3) 0.0201(15) Uani 1 1 d .
H11A H 0.8912 0.1024 0.6682 0.024 Uiso 1 1 calc R
O1 O 0.0451(5) -0.1360(9) 0.7492(2) 0.0471(17) Uani 1 1 d .
N1 N 0.3556(4) 0.0635(8) 0.6337(2) 0.0153(12) Uani 1 1 d .
N6 N 1.0138(4) 0.1196(8) 0.6228(2) 0.0157(12) Uani 1 1 d .
C10 C 1.0168(5) 0.1297(10) 0.5714(2) 0.0175(15) Uani 1 1 d .
H10A H 1.0763 0.1442 0.5521 0.021 Uiso 1 1 calc R
C9 C 0.9195(5) 0.1152(10) 0.5530(2) 0.0168(14) Uani 1 1 d .
H9A H 0.9002 0.1145 0.5193 0.020 Uiso 1 1 calc R
O2 O 0.1651(6) -0.3527(9) 0.7516(2) 0.0430(16) Uani 1 1 d .

loop_
_atom_site_aniso_label
_atom_site_aniso_U_11
_atom_site_aniso_U_22
_atom_site_aniso_U_33
_atom_site_aniso_U_23
_atom_site_aniso_U_13
_atom_site_aniso_U_12
Pb1 0.00828(19) 0.01957(19) 0.01223(18) 0.00076(9) 0.00003(8) -0.00022(8)
N7 0.026(4) 0.022(3) 0.018(3) -0.002(3) 0.005(3) -0.007(3)
N5 0.002(3) 0.023(3) 0.015(3) -0.003(2) 0.000(2) 0.000(2)
N4 0.011(3) 0.022(3) 0.017(3) 0.000(2) 0.002(2) 0.002(2)
N2 0.003(3) 0.024(3) 0.017(3) 0.004(2) 0.001(2) -0.003(2)
C2 0.006(3) 0.007(3) 0.024(3) 0.000(2) -0.002(3) -0.004(2)
C4 0.009(3) 0.026(4) 0.015(3) -0.001(3) 0.003(3) -0.009(3)
C6 0.004(3) 0.024(4) 0.019(3) 0.001(3) -0.001(3) 0.002(3)
C5 0.003(3) 0.010(3) 0.019(3) 0.003(2) 0.000(2) 0.002(2)
N3 0.008(3) 0.022(3) 0.016(2) 0.001(2) -0.001(2) -0.007(2)
C7 0.007(3) 0.038(4) 0.013(3) -0.003(3) 0.002(3) -0.005(3)
C3 0.009(3) 0.024(4) 0.016(3) -0.004(3) -0.003(3) 0.000(3)
O3 0.027(3) 0.025(3) 0.044(3) 0.014(3) 0.015(3) 0.005(3)
C1 0.006(3) 0.025(4) 0.012(3) 0.008(3) 0.002(2) -0.001(3)
C11 0.013(4) 0.031(4) 0.017(3) -0.005(3) 0.002(3) 0.000(3)
O1 0.025(4) 0.063(4) 0.053(4) -0.011(3) 0.024(3) -0.013(3)
N1 0.007(3) 0.019(3) 0.020(3) 0.004(2) 0.004(2) 0.000(2)
N6 0.009(3) 0.020(3) 0.019(3) -0.002(2) -0.002(2) 0.002(2)
C10 0.010(4) 0.026(4) 0.016(3) -0.001(3) 0.004(3) -0.007(3)
C9 0.009(3) 0.027(4) 0.015(3) -0.003(3) 0.002(3) 0.000(3)
O2 0.061(5) 0.042(4) 0.026(3) 0.010(3) 0.007(3) -0.001(3)

loop_
_atom_type_symbol
_atom_type_description
_atom_type_scat_dispersion_real
_atom_type_scat_dispersion_imag
_atom_type_scat_source
C C 0.0033 0.0016 'International Tables Vol C Tables 4.2.6.8 and 6.1.1.4'
H H 0.0000 0.0000 'International Tables Vol C Tables 4.2.6.8 and 6.1.1.4'
N N 0.0061 0.0033 'International Tables Vol C Tables 4.2.6.8 and 6.1.1.4'
O O 0.0106 0.0060 'International Tables Vol C Tables 4.2.6.8 and 6.1.1.4'
Pb Pb -3.3944 10.1111 'International Tables Vol C Tables 4.2.6.8 and 6.1.1.4'

loop_
_geom_angle_atom_site_label_1
_geom_angle_atom_site_label_2
_geom_angle_atom_site_label_3
_geom_angle
_geom_angle_site_symmetry_1
_geom_angle_site_symmetry_3
N6 Pb1 N2 80.86(19) 1_455 .
N6 Pb1 O3 86.22(19) 1_455 .
N2 Pb1 O3 71.52(18) . .
N6 Pb1 O3 145.86(18) 1_455 8_665
N2 Pb1 O3 69.36(19) . 8_665
O3 Pb1 O3 99.30(12) . 8_665
N6 Pb1 N1 87.25(18) 1_455 8_665
N2 Pb1 N1 83.11(18) . 8_665
O3 Pb1 N1 154.50(18) . 8_665
O3 Pb1 N1 73.30(16) 8_665 8_665
O1 N7 O2 122.9(7) . .
O1 N7 O3 119.6(7) . .
O2 N7 O3 117.4(7) . .
C11 N5 C9 106.4(5) . .
C11 N5 C5 126.4(5) . .
C9 N5 C5 127.0(5) . .
C1 N4 N3 106.4(5) . .
N3 N2 N1 110.0(5) . .
N3 N2 Pb1 119.8(4) . .
N1 N2 Pb1 121.1(4) . .
C3 C2 C7 118.6(6) . .
C3 C2 C1 120.8(6) . .
C7 C2 C1 120.5(6) . .
C5 C4 C3 119.9(6) . .
C7 C6 C5 120.0(6) . .
C4 C5 C6 120.0(6) . .
C4 C5 N5 120.7(5) . .
C6 C5 N5 119.3(5) . .
N2 N3 N4 108.3(6) . .
C6 C7 C2 120.5(6) . .
C4 C3 C2 120.9(6) . .
N7 O3 Pb1 118.5(5) . .
N7 O3 Pb1 113.1(5) . 8_655
Pb1 O3 Pb1 122.7(2) . 8_655
N4 C1 N1 111.0(6) . .
N4 C1 C2 124.6(6) . .
N1 C1 C2 124.1(6) . .
N6 C11 N5 111.3(6) . .
C1 N1 N2 104.1(5) . .
C1 N1 Pb1 128.6(4) . 8_655
N2 N1 Pb1 115.6(4) . 8_655
C11 N6 C10 106.4(6) . .
C11 N6 Pb1 118.6(4) . 1_655
C10 N6 Pb1 130.4(4) . 1_655
C9 C10 N6 109.2(6) . .
C10 C9 N5 106.7(6) . .

loop_
_geom_bond_atom_site_label_1
_geom_bond_atom_site_label_2
_geom_bond_distance
_geom_bond_site_symmetry_2
Pb1 N6 2.440(5) 1_455
Pb1 N2 2.462(5) .
Pb1 O3 2.522(5) .
Pb1 O3 2.661(6) 8_665
Pb1 N1 2.666(6) 8_665
N7 O1 1.220(8) .
N7 O2 1.242(9) .
N7 O3 1.250(8) .
N5 C11 1.350(8) .
N5 C9 1.383(8) .
N5 C5 1.432(8) .
N4 C1 1.331(8) .
N4 N3 1.344(8) .
N2 N3 1.318(7) .
N2 N1 1.360(7) .
C2 C3 1.391(9) .
C2 C7 1.385(9) .
C2 C1 1.472(9) .
C4 C5 1.372(8) .
C4 C3 1.381(9) .
C6 C7 1.386(9) .
C6 C5 1.385(9) .
O3 Pb1 2.661(6) 8_655
C1 N1 1.347(8) .
C11 N6 1.318(8) .
N1 Pb1 2.666(6) 8_655
N6 C10 1.370(8) .
N6 Pb1 2.440(5) 1_655
C10 C9 1.354(9) .

loop_
_geom_torsion_atom_site_label_1
_geom_torsion_atom_site_label_2
_geom_torsion_atom_site_label_3
_geom_torsion_atom_site_label_4
_geom_torsion
_geom_torsion_site_symmetry_1
_geom_torsion_site_symmetry_4
N6 Pb1 N2 N3 64.6(5) 1_455 .
O3 Pb1 N2 N3 153.6(5) . .
O3 Pb1 N2 N3 -98.4(5) 8_665 .
N1 Pb1 N2 N3 -23.7(4) 8_665 .
N6 Pb1 N2 N1 -151.7(5) 1_455 .
O3 Pb1 N2 N1 -62.6(5) . .
O3 Pb1 N2 N1 45.3(5) 8_665 .
N1 Pb1 N2 N1 120.0(5) 8_665 .
C3 C4 C5 C6 -0.3(10) . .
C3 C4 C5 N5 -179.3(6) . .
C7 C6 C5 C4 -1.8(10) . .
C7 C6 C5 N5 177.2(6) . .
C11 N5 C5 C4 171.9(7) . .
C9 N5 C5 C4 -2.2(10) . .
C11 N5 C5 C6 -7.2(10) . .
C9 N5 C5 C6 178.8(7) . .
N1 N2 N3 N4 0.7(7) . .
Pb1 N2 N3 N4 148.1(4) . .
C1 N4 N3 N2 -2.1(8) . .
C5 C6 C7 C2 1.8(10) . .
C3 C2 C7 C6 0.3(9) . .
C1 C2 C7 C6 -177.7(6) . .
C5 C4 C3 C2 2.5(9) . .
C7 C2 C3 C4 -2.4(9) . .
C1 C2 C3 C4 175.5(6) . .
O1 N7 O3 Pb1 18.6(9) . .
O2 N7 O3 Pb1 -160.9(5) . .
O1 N7 O3 Pb1 172.6(5) . 8_655
O2 N7 O3 Pb1 -6.9(9) . 8_655
N6 Pb1 O3 N7 -91.2(6) 1_455 .
N2 Pb1 O3 N7 -172.8(6) . .
O3 Pb1 O3 N7 122.8(5) 8_665 .
N1 Pb1 O3 N7 -166.7(5) 8_665 .
N6 Pb1 O3 Pb1 117.5(3) 1_455 8_655
N2 Pb1 O3 Pb1 35.8(2) . 8_655
O3 Pb1 O3 Pb1 -28.6(4) 8_665 8_655
N1 Pb1 O3 Pb1 42.0(6) 8_665 8_655
N3 N4 C1 N1 2.8(8) . .
N3 N4 C1 C2 -171.7(6) . .
C3 C2 C1 N4 -23.5(10) . .
C7 C2 C1 N4 154.3(7) . .
C3 C2 C1 N1 162.6(6) . .
C7 C2 C1 N1 -19.5(10) . .
C9 N5 C11 N6 -1.0(8) . .
C5 N5 C11 N6 -176.1(6) . .
N4 C1 N1 N2 -2.4(8) . .
C2 C1 N1 N2 172.2(6) . .
N4 C1 N1 Pb1 138.2(5) . 8_655
C2 C1 N1 Pb1 -47.2(9) . 8_655
N3 N2 N1 C1 1.0(7) . .
Pb1 N2 N1 C1 -145.9(4) . .
N3 N2 N1 Pb1 -145.6(4) . 8_655
Pb1 N2 N1 Pb1 67.6(5) . 8_655
N5 C11 N6 C10 2.1(8) . .
N5 C11 N6 Pb1 160.4(5) . 1_655
C11 N6 C10 C9 -2.4(8) . .
Pb1 N6 C10 C9 -157.1(5) 1_655 .
N6 C10 C9 N5 1.8(8) . .
C11 N5 C9 C10 -0.5(8) . .
C5 N5 C9 C10 174.5(6) . .
